data_1510327
loop_
_publ_author_name
'Valmalette, J.C.'
'Moreau, J.M.'
'Ait Chaou, A.'
'Soubeyroux, J.L.'
'Galez, P.'
'Lomello-Tafin, M.'
'Isa, M.'
'Jourdan, J.'

_publ_section_title
;
 Neutron powder diffraction study of the crystal structures of Zr Au
;
_journal_name_full 'Journal of Alloys Compd.'
_journal_page_first 16
_journal_page_last 27
_journal_paper_doi 10.1016/j.jallcom.2003.10.056
_journal_volume 373
_journal_year 2004
_chemical_formula_sum 'Au Zr'
_chemical_name_systematic 'Zr Au'
_space_group_IT_number 10
_symmetry_space_group_name_Hall '-P 2y'
_symmetry_space_group_name_H-M 'P 1 2/m 1'
_cell_angle_alpha 90
_cell_angle_beta 107.09
_cell_angle_gamma 90
_cell_formula_units_Z 16
_cell_length_a 11.695
_cell_length_b 4.828
_cell_length_c 11.719
_cell_volume 632.478
_citation_journal_id_ASTM JALCEU
_cod_data_source_file gold_399.cif
_cod_data_source_block Au1Zr1
_cod_original_cell_volume 632.4777
_cod_original_formula_sum 'Au1 Zr1'
_cod_database_code 1510327

loop_
_symmetry_equiv_pos_as_xyz
x,y,z
-x,y,-z
-x,-y,-z
x,-y,z

loop_
_atom_site_label
_atom_site_type_symbol
_atom_site_fract_x
_atom_site_fract_y
_atom_site_fract_z
_atom_site_occupancy
_atom_site_U_iso_or_equiv
Au9 Au 0.397 0.5 0.118 0.74 0.0
Au3 Au 0.257 0 0.212 0.42 0.0
Zr13 Zr 0.481 0 0.258 0.58 0.0
Au15 Au 0.163 0.5 0.135 0.42 0.0
Zr4 Zr 0.247 0 0.779 0.58 0.0
Au17 Au 0.342 0.5 0.863 0.42 0.0
Zr5 Zr 0.5 0 0 0.58 0.0
Zr14 Zr 0.993 0 0.75 0.58 0.0
Zr2 Zr 0.5 0 0.5 0.58 0.0
Zr1 Zr 0 0 0 0.58 0.0
Au10 Au 0.102 0.5 0.382 0.74 0.0
Au6 Au 0 0 0.5 0.42 0.0
Zr3 Zr 0.257 0 0.212 0.58 0.0
Zr6 Zr 0 0 0.5 0.58 0.0
Zr15 Zr 0.163 0.5 0.135 0.58 0.0
Zr9 Zr 0.397 0.5 0.118 0.26 0.0
Zr16 Zr 0.652 0.5 0.635 0.58 0.0
Au5 Au 0.5 0 0 0.42 0.0
Au13 Au 0.481 0 0.258 0.42 0.0
Au12 Au 0.248 0 0.514 0.42 0.0
Au1 Au 0 0 0 0.42 0.0
Au8 Au 0.897 0.5 0.119 0.74 0.0
Au7 Au 0.6 0.5 0.382 0.74 0.0
Au11 Au 0.242 0 0.971 0.42 0.0
Zr10 Zr 0.102 0.5 0.382 0.26 0.0
Au2 Au 0.5 0 0.5 0.42 0.0
Zr12 Zr 0.248 0 0.514 0.58 0.0
Zr7 Zr 0.6 0.5 0.382 0.26 0.0
Au18 Au 0.145 0.5 0.635 0.42 0.0
Au4 Au 0.247 0 0.779 0.42 0.0
Au14 Au 0.993 0 0.75 0.42 0.0
Zr8 Zr 0.897 0.5 0.119 0.26 0.0
Zr11 Zr 0.242 0 0.971 0.58 0.0
Zr18 Zr 0.145 0.5 0.635 0.58 0.0
Zr17 Zr 0.342 0.5 0.863 0.58 0.0
Au16 Au 0.652 0.5 0.635 0.42 0.0
